data_1528654
loop_
_publ_author_name
'Krumeich, F.'
'Patzke, G.R.'

_publ_section_title
;
 A series of aluminum tungsten oxides crystallizing in a new Re O3 -
 related structure type
;
_journal_name_full 'Journal of Solid State Chemistry'
_journal_page_first 2646
_journal_page_last 2652
_journal_volume 181
_journal_year 2008
_chemical_formula_sum 'Al4 O32 W10'
_chemical_name_systematic 'Al4 W10 O32'
_space_group_IT_number 139
_symmetry_space_group_name_Hall '-I 4 2'
_symmetry_space_group_name_H-M 'I 4/m m m'
_cell_angle_alpha 90
_cell_angle_beta 90
_cell_angle_gamma 90
_cell_formula_units_Z 1
_cell_length_a 3.75
_cell_length_b 3.75
_cell_length_c 39.5
_cell_volume 555.469
_citation_journal_id_ASTM JSSCBI
_cod_data_source_file Krumeich_JSSCBI_2008_1597.cif
_cod_data_source_block Al4O32W10
_cod_original_cell_volume 555.4688
_cod_database_code 1528654

loop_
_symmetry_equiv_pos_as_xyz
x,y,z
-y,x,z
-x,-y,z
y,-x,z
x,-y,-z
y,x,-z
-x,y,-z
-y,-x,-z
-x,-y,-z
y,-x,-z
x,y,-z
-y,x,-z
-x,y,z
-y,-x,z
x,-y,z
y,x,z
x+1/2,y+1/2,z+1/2
-y+1/2,x+1/2,z+1/2
-x+1/2,-y+1/2,z+1/2
y+1/2,-x+1/2,z+1/2
x+1/2,-y+1/2,-z+1/2
y+1/2,x+1/2,-z+1/2
-x+1/2,y+1/2,-z+1/2
-y+1/2,-x+1/2,-z+1/2
-x+1/2,-y+1/2,-z+1/2
y+1/2,-x+1/2,-z+1/2
x+1/2,y+1/2,-z+1/2
-y+1/2,x+1/2,-z+1/2
-x+1/2,y+1/2,z+1/2
-y+1/2,-x+1/2,z+1/2
x+1/2,-y+1/2,z+1/2
y+1/2,x+1/2,z+1/2

loop_
_atom_site_label
_atom_site_type_symbol
_atom_site_fract_x
_atom_site_fract_y
_atom_site_fract_z
_atom_site_occupancy
_atom_site_U_iso_or_equiv
O2 O-2 0 0 0.15 1 0.0
O6 O-2 0 0.5 0.2 1 0.0
O3 O-2 0 0 0.25 1 0.0
O4 O-2 0 0.5 0 1 0.0
O1 O-2 0 0 0.05 1 0.0
W3 W+5 0 0 0.2 1 0.0
Al1 Al+3 0.5 0 0.25 1 0.0
O5 O-2 0 0.5 0.1 1 0.0
W1 W+5 0 0 0 1 0.0
W2 W+5 0 0 0.1 1 0.0
